data_4310960
loop_
_publ_author_name
'Evgeny V. Dikarev'
'Kristian W. Andreini'
'Marina A. Petrukhina'

_publ_section_title
;
 On the Road to a Termolecular Complex with Acetone: A Heterometallic
 Supramolecular Network {[Rh2(O2CCF3)4].\m2-OCMe2.[Cu4(O2CCF3)4]}
;
_journal_name_full 'Inorganic Chemistry'
_journal_page_first 3219
_journal_page_last 3224
_journal_paper_doi 10.1021/ic030340w
_journal_volume 43
_journal_year 2004
_chemical_formula_moiety
;
  [Rh2 (O2 C C F3)4 ((C H3)2 C O)]2
;
_chemical_formula_sum 'C22 H12 F24 O18 Rh4'
_chemical_formula_weight 1431.96
_chemical_melting_point ?
_chemical_name_systematic
;
  Bis((tetrakis(mu2-trifluoroacetato-O,O')-dirhodium(II,II)-
  acetone-O) 
;
_space_group_IT_number 14
_symmetry_cell_setting monoclinic
_symmetry_space_group_name_Hall '-P 2yn'
_symmetry_space_group_name_H-M 'P 1 21/n 1'
_atom_sites_solution_hydrogens geom
_atom_sites_solution_primary direct
_atom_sites_solution_secondary difmap
_audit_creation_method SHELXL-97
_cell_angle_alpha 90.00
_cell_angle_beta 104.5460(10)
_cell_angle_gamma 90.00
_cell_formula_units_Z 4
_cell_length_a 17.7890(7)
_cell_length_b 8.6834(4)
_cell_length_c 26.3947(11)
_cell_measurement_reflns_used 7231
_cell_measurement_temperature 98(2)
_cell_measurement_theta_max 28.00
_cell_measurement_theta_min 4.00
_cell_volume 3946.5(3)
_computing_cell_refinement 'SMART, SAINT'
_computing_data_collection SMART
_computing_data_reduction SAINT
_computing_molecular_graphics 'SHELXL-93 (Sheldrick, 1993)'
_computing_publication_material 'SHELXCIF-93 (Sheldrick, 1993)'
_computing_structure_refinement 'SHELXL-97 (Sheldrick, 1997)'
_computing_structure_solution 'SHELXS-97 (Sheldrick, 1990)'
_diffrn_ambient_temperature 98(2)
_diffrn_measured_fraction_theta_full 0.996
_diffrn_measured_fraction_theta_max 0.996
_diffrn_measurement_device_type 'Bruker SMART APEX CCD'
_diffrn_measurement_method '0.3 deg wide \w exposures'
_diffrn_radiation_monochromator graphite
_diffrn_radiation_source 'fine-focus sealed tube'
_diffrn_radiation_type MoK\a
_diffrn_radiation_wavelength 0.71073
_diffrn_reflns_av_R_equivalents 0.0581
_diffrn_reflns_av_sigmaI/netI 0.0561
_diffrn_reflns_limit_h_max 23
_diffrn_reflns_limit_h_min -23
_diffrn_reflns_limit_k_max 11
_diffrn_reflns_limit_k_min -11
_diffrn_reflns_limit_l_max 34
_diffrn_reflns_limit_l_min -35
_diffrn_reflns_number 38717
_diffrn_reflns_theta_full 28.35
_diffrn_reflns_theta_max 28.35
_diffrn_reflns_theta_min 1.58
_diffrn_standards_decay_% 0
_diffrn_standards_interval_count na
_diffrn_standards_interval_time na
_diffrn_standards_number 'none (area detector data)'
_exptl_absorpt_coefficient_mu 1.829
_exptl_absorpt_correction_T_max 0.8675
_exptl_absorpt_correction_T_min 0.6100
_exptl_absorpt_correction_type 'multi-scan (SADABS)'
_exptl_crystal_colour green
_exptl_crystal_density_diffrn 2.410
_exptl_crystal_density_meas ?
_exptl_crystal_density_method .
_exptl_crystal_description block
_exptl_crystal_F_000 2736
_exptl_crystal_size_max 0.30
_exptl_crystal_size_mid 0.20
_exptl_crystal_size_min 0.08
_refine_diff_density_max 2.343
_refine_diff_density_min -1.630
_refine_diff_density_rms 0.180
_refine_ls_extinction_coef noref
_refine_ls_extinction_method none
_refine_ls_goodness_of_fit_ref 1.066
_refine_ls_hydrogen_treatment noref
_refine_ls_matrix_type full
_refine_ls_number_parameters 617
_refine_ls_number_reflns 9823
_refine_ls_number_restraints 0
_refine_ls_restrained_S_all 1.066
_refine_ls_R_factor_all 0.0692
_refine_ls_R_factor_gt 0.0514
_refine_ls_shift/su_max 0.001
_refine_ls_shift/su_mean 0.000
_refine_ls_structure_factor_coef Fsqd
_refine_ls_weighting_details 'calc w=1/[\s^2^(Fo^2^)+(0.0508P)^2^+12.9012P] where P=(Fo^2^+2Fc^2^)/3'
_refine_ls_weighting_scheme calc
_refine_ls_wR_factor_gt 0.1117
_refine_ls_wR_factor_ref 0.1196
_reflns_number_gt 7809
_reflns_number_total 9823
_reflns_threshold_expression >2sigma(I)
_cod_data_source_file ic030340w_4.cif
_cod_data_source_block '[Rh2(O2CCF3)4(Me2CO)]2_3b'
_cod_depositor_comments
;
The following automatic conversions were performed:

'_chemical_melting_point' value 'not measured' was changed to '?' -
the value is undefined or not given.

Automatic conversion script
Id: cif_fix_values 1569 2011-02-09 13:29:24Z adriana 
;
_cod_database_code 4310960

loop_
_symmetry_equiv_pos_as_xyz
'x, y, z'
'-x+1/2, y+1/2, -z+1/2'
'-x, -y, -z'
'x-1/2, -y-1/2, z-1/2'

loop_
_atom_site_label
_atom_site_type_symbol
_atom_site_fract_x
_atom_site_fract_y
_atom_site_fract_z
_atom_site_U_iso_or_equiv
_atom_site_adp_type
_atom_site_occupancy
_atom_site_symmetry_multiplicity
_atom_site_calc_flag
_atom_site_refinement_flags
_atom_site_disorder_assembly
_atom_site_disorder_group
Rh1 Rh 0.15716(2) 0.43715(5) -0.139778(15) 0.01553(10) Uani 1 1 d . . .
Rh2 Rh 0.23074(2) 0.40516(4) -0.050978(15) 0.01516(10) Uani 1 1 d . . .
Rh3 Rh 0.25759(2) 0.61712(5) 0.063235(16) 0.01499(10) Uani 1 1 d . . .
Rh4 Rh 0.35114(2) 0.58269(5) 0.145455(15) 0.01498(10) Uani 1 1 d . . .
O1 O 0.1918(2) 0.2232(4) -0.15580(14) 0.0196(8) Uani 1 1 d . . .
O2 O 0.2674(2) 0.2009(4) -0.07282(14) 0.0188(8) Uani 1 1 d . . .
C1 C 0.2400(3) 0.1575(6) -0.1191(2) 0.0194(11) Uani 1 1 d . . .
C2 C 0.2730(3) 0.0047(6) -0.1336(2) 0.0208(11) Uani 1 1 d . . .
F1 F 0.2887(2) -0.0945(4) -0.09417(14) 0.0355(9) Uani 1 1 d . . .
F2 F 0.2245(2) -0.0623(4) -0.17373(16) 0.0399(10) Uani 1 1 d . . .
F3 F 0.3383(2) 0.0333(4) -0.14746(17) 0.0398(9) Uani 1 1 d . . .
O3 O 0.1267(2) 0.6496(4) -0.11786(14) 0.0187(8) Uani 1 1 d . . .
O4 O 0.1891(2) 0.6139(4) -0.03295(14) 0.0174(7) Uani 1 1 d . . .
C3 C 0.1465(3) 0.6860(6) -0.0706(2) 0.0163(10) Uani 1 1 d . . .
C4 C 0.1134(3) 0.8396(6) -0.0571(2) 0.0183(10) Uani 1 1 d . . .
F4 F 0.1307(2) 0.9545(4) -0.08624(13) 0.0274(7) Uani 1 1 d . . .
F5 F 0.03600(18) 0.8292(4) -0.06853(13) 0.0272(7) Uani 1 1 d . . .
F6 F 0.1387(2) 0.8769(4) -0.00747(13) 0.0288(8) Uani 1 1 d . . .
O5 O 0.0647(2) 0.3455(4) -0.11868(14) 0.0199(8) Uani 1 1 d . . .
O6 O 0.1351(2) 0.3076(4) -0.03529(14) 0.0197(8) Uani 1 1 d . . .
C5 C 0.0740(3) 0.3049(6) -0.0722(2) 0.0183(10) Uani 1 1 d . . .
C6 C 0.0020(3) 0.2467(6) -0.0562(2) 0.0228(11) Uani 1 1 d . . .
F7 F -0.0537(2) 0.2068(5) -0.09735(15) 0.0405(10) Uani 1 1 d . . .
F8 F 0.0187(2) 0.1277(4) -0.02434(16) 0.0360(9) Uani 1 1 d . . .
F9 F -0.0253(2) 0.3589(4) -0.03106(14) 0.0308(8) Uani 1 1 d . . .
O7 O 0.2543(2) 0.5262(4) -0.15615(14) 0.0203(8) Uani 1 1 d . . .
O8 O 0.3222(2) 0.5078(4) -0.07140(14) 0.0195(8) Uani 1 1 d . . .
C7 C 0.3136(3) 0.5392(6) -0.1185(2) 0.0196(11) Uani 1 1 d . . .
C8 C 0.3865(3) 0.5980(7) -0.1348(2) 0.0241(12) Uani 1 1 d . . .
F10 F 0.4169(2) 0.4835(4) -0.15584(17) 0.0417(10) Uani 1 1 d . . .
F11 F 0.3683(2) 0.7085(5) -0.17015(17) 0.0447(10) Uani 1 1 d . . .
F12 F 0.4399(2) 0.6500(6) -0.09488(16) 0.0513(12) Uani 1 1 d . . .
O9 O 0.2295(2) 0.8217(4) 0.09141(14) 0.0179(7) Uani 1 1 d . . .
O10 O 0.3224(2) 0.7934(4) 0.16709(14) 0.0181(7) Uani 1 1 d . . .
C9 C 0.2678(3) 0.8614(6) 0.1362(2) 0.0174(10) Uani 1 1 d . . .
C10 C 0.2407(3) 1.0107(6) 0.1567(2) 0.0211(11) Uani 1 1 d . . .
F13 F 0.2197(3) 1.1163(4) 0.11985(15) 0.0460(11) Uani 1 1 d . . .
F14 F 0.2948(2) 1.0719(5) 0.19473(18) 0.0502(12) Uani 1 1 d . . .
F15 F 0.1800(3) 0.9821(5) 0.17529(19) 0.0506(12) Uani 1 1 d . . .
O11 O 0.2906(2) 0.4063(4) 0.04017(14) 0.0168(7) Uani 1 1 d . . .
O12 O 0.3727(2) 0.3690(4) 0.11982(14) 0.0187(8) Uani 1 1 d . . .
C11 C 0.3379(3) 0.3293(6) 0.0744(2) 0.0177(10) Uani 1 1 d . . .
C12 C 0.3545(3) 0.1657(6) 0.0569(2) 0.0207(11) Uani 1 1 d . . .
F16 F 0.3862(2) 0.0768(4) 0.09813(14) 0.0369(9) Uani 1 1 d . . .
F17 F 0.28954(19) 0.0967(4) 0.03161(13) 0.0269(7) Uani 1 1 d . . .
F18 F 0.4011(2) 0.1728(4) 0.02555(15) 0.0361(9) Uani 1 1 d . . .
O13 O 0.3409(2) 0.7182(4) 0.03506(14) 0.0168(7) Uani 1 1 d . . .
O14 O 0.4313(2) 0.6757(4) 0.11163(14) 0.0186(8) Uani 1 1 d . . .
C13 C 0.4085(3) 0.7186(6) 0.0647(2) 0.0177(10) Uani 1 1 d . . .
C14 C 0.4731(3) 0.7731(7) 0.0397(2) 0.0225(11) Uani 1 1 d . . .
F19 F 0.5083(2) 0.6514(4) 0.02645(17) 0.0420(10) Uani 1 1 d . . .
F20 F 0.4456(2) 0.8558(4) -0.00269(14) 0.0329(8) Uani 1 1 d . . .
F21 F 0.5252(2) 0.8575(5) 0.07233(15) 0.0458(11) Uani 1 1 d . . .
O15 O 0.1786(2) 0.5117(4) 0.09580(14) 0.0182(7) Uani 1 1 d . . .
O16 O 0.2656(2) 0.4905(4) 0.17439(14) 0.0189(8) Uani 1 1 d . . .
C15 C 0.1997(3) 0.4769(6) 0.1430(2) 0.0178(10) Uani 1 1 d . . .
C16 C 0.1366(3) 0.4119(7) 0.1675(2) 0.0239(12) Uani 1 1 d . . .
F22 F 0.0803(2) 0.3452(5) 0.13265(16) 0.0488(12) Uani 1 1 d . . .
F23 F 0.1650(2) 0.3099(4) 0.20464(15) 0.0356(9) Uani 1 1 d . . .
F24 F 0.1059(2) 0.5258(5) 0.18927(17) 0.0427(10) Uani 1 1 d . . .
O17 O 0.0811(2) 0.4494(4) -0.21945(14) 0.0219(8) Uani 1 1 d . . .
C17 C 0.0724(3) 0.5484(7) -0.2543(2) 0.0217(11) Uani 1 1 d . . .
C18 C 0.1219(4) 0.6873(8) -0.2478(2) 0.0347(15) Uani 1 1 d . . .
H18A H 0.1427 0.7086 -0.2104 0.052 Uiso 1 1 calc R . .
H18B H 0.0910 0.7754 -0.2645 0.052 Uiso 1 1 calc R . .
H18C H 0.1650 0.6700 -0.2641 0.052 Uiso 1 1 calc R . .
C19 C 0.0095(3) 0.5319(8) -0.3026(2) 0.0321(14) Uani 1 1 d . . .
H19A H -0.0040 0.4228 -0.3085 0.048 Uiso 1 1 calc R . .
H19B H 0.0270 0.5724 -0.3324 0.048 Uiso 1 1 calc R . .
H19C H -0.0363 0.5896 -0.2990 0.048 Uiso 1 1 calc R . .
O18 O 0.4383(2) 0.5794(4) 0.22070(14) 0.0217(8) Uani 1 1 d . . .
C20 C 0.4541(3) 0.4813(7) 0.2553(2) 0.0211(11) Uani 1 1 d . . .
C21 C 0.4223(4) 0.3234(7) 0.2483(2) 0.0301(13) Uani 1 1 d . . .
H21A H 0.3754 0.3181 0.2613 0.045 Uiso 1 1 calc R . .
H21B H 0.4611 0.2510 0.2680 0.045 Uiso 1 1 calc R . .
H21C H 0.4093 0.2964 0.2111 0.045 Uiso 1 1 calc R . .
C22 C 0.5084(4) 0.5207(8) 0.3071(2) 0.0339(15) Uani 1 1 d . . .
H22A H 0.5574 0.4650 0.3109 0.051 Uiso 1 1 calc R . .
H22B H 0.4847 0.4911 0.3354 0.051 Uiso 1 1 calc R . .
H22C H 0.5184 0.6318 0.3087 0.051 Uiso 1 1 calc R . .

loop_
_atom_site_aniso_label
_atom_site_aniso_U_11
_atom_site_aniso_U_22
_atom_site_aniso_U_33
_atom_site_aniso_U_23
_atom_site_aniso_U_13
_atom_site_aniso_U_12
Rh1 0.01554(19) 0.0144(2) 0.0152(2) 0.00039(14) 0.00133(15) -0.00051(15)
Rh2 0.01547(18) 0.01295(19) 0.01555(19) 0.00023(14) 0.00109(14) 0.00068(15)
Rh3 0.01388(18) 0.01286(19) 0.0166(2) -0.00003(14) 0.00085(14) 0.00136(15)
Rh4 0.01420(18) 0.01414(19) 0.01515(19) 0.00010(14) 0.00100(14) 0.00043(15)
O1 0.0208(18) 0.0157(18) 0.0211(19) -0.0011(15) 0.0030(15) 0.0016(15)
O2 0.0181(17) 0.0129(17) 0.024(2) 0.0004(14) 0.0035(15) 0.0023(14)
C1 0.018(2) 0.018(3) 0.023(3) -0.001(2) 0.006(2) -0.003(2)
C2 0.018(2) 0.019(3) 0.025(3) -0.003(2) 0.005(2) -0.001(2)
F1 0.049(2) 0.0223(18) 0.037(2) 0.0051(15) 0.0131(17) 0.0128(16)
F2 0.034(2) 0.028(2) 0.050(2) -0.0161(17) -0.0060(17) 0.0037(16)
F3 0.0282(19) 0.032(2) 0.067(3) -0.0113(19) 0.0266(19) -0.0018(16)
O3 0.0188(18) 0.0156(18) 0.0186(18) 0.0003(14) -0.0010(15) 0.0039(14)
O4 0.0173(17) 0.0143(18) 0.0187(18) 0.0021(14) 0.0012(14) -0.0023(14)
C3 0.012(2) 0.015(2) 0.022(3) 0.0008(19) 0.0040(19) 0.0008(19)
C4 0.014(2) 0.020(3) 0.020(3) 0.001(2) 0.002(2) 0.003(2)
F4 0.0329(18) 0.0161(16) 0.0352(19) 0.0043(14) 0.0123(15) 0.0027(14)
F5 0.0163(15) 0.0268(18) 0.038(2) -0.0058(15) 0.0065(14) 0.0021(13)
F6 0.0341(19) 0.0257(18) 0.0209(17) -0.0047(13) -0.0038(14) 0.0104(15)
O5 0.0170(17) 0.0185(19) 0.023(2) 0.0001(15) 0.0026(15) -0.0013(15)
O6 0.0201(18) 0.0180(19) 0.0208(19) 0.0020(15) 0.0050(15) -0.0007(15)
C5 0.020(2) 0.012(2) 0.023(3) -0.003(2) 0.006(2) -0.001(2)
C6 0.019(3) 0.019(3) 0.033(3) -0.001(2) 0.010(2) 0.002(2)
F7 0.0248(18) 0.059(3) 0.038(2) -0.0145(19) 0.0088(16) -0.0214(18)
F8 0.0344(19) 0.0249(19) 0.057(2) 0.0129(17) 0.0275(18) 0.0043(16)
F9 0.0289(18) 0.0238(18) 0.043(2) -0.0055(16) 0.0157(16) 0.0040(15)
O7 0.0181(18) 0.0215(19) 0.0210(19) -0.0015(15) 0.0045(15) -0.0046(15)
O8 0.0154(17) 0.0197(19) 0.023(2) -0.0014(15) 0.0046(15) -0.0022(15)
C7 0.024(3) 0.013(2) 0.023(3) -0.004(2) 0.007(2) -0.002(2)
C8 0.021(3) 0.023(3) 0.029(3) -0.004(2) 0.009(2) -0.002(2)
F10 0.036(2) 0.032(2) 0.065(3) -0.0110(19) 0.028(2) 0.0022(17)
F11 0.036(2) 0.036(2) 0.068(3) 0.023(2) 0.024(2) 0.0060(18)
F12 0.034(2) 0.080(3) 0.040(2) -0.017(2) 0.0109(18) -0.035(2)
O9 0.0167(17) 0.0147(18) 0.0202(19) -0.0019(14) 0.0010(14) 0.0042(14)
O10 0.0150(17) 0.0148(18) 0.0234(19) -0.0016(14) 0.0026(15) 0.0015(14)
C9 0.018(2) 0.016(2) 0.019(3) 0.0013(19) 0.005(2) 0.000(2)
C10 0.021(3) 0.019(3) 0.025(3) -0.002(2) 0.008(2) 0.001(2)
F13 0.076(3) 0.029(2) 0.037(2) 0.0064(17) 0.023(2) 0.025(2)
F14 0.042(2) 0.034(2) 0.061(3) -0.023(2) -0.011(2) 0.0076(18)
F15 0.059(3) 0.030(2) 0.083(3) -0.012(2) 0.054(2) -0.007(2)
O11 0.0152(16) 0.0128(17) 0.0200(18) -0.0004(14) 0.0001(14) 0.0008(14)
O12 0.0184(18) 0.0169(18) 0.0182(18) 0.0011(14) -0.0003(14) 0.0070(15)
C11 0.013(2) 0.019(3) 0.021(3) 0.000(2) 0.003(2) -0.0024(19)
C12 0.025(3) 0.017(3) 0.016(3) 0.001(2) 0.000(2) 0.004(2)
F16 0.053(2) 0.0183(18) 0.032(2) -0.0002(14) -0.0046(17) 0.0151(16)
F17 0.0297(17) 0.0160(16) 0.0343(19) -0.0043(14) 0.0066(15) -0.0029(13)
F18 0.035(2) 0.031(2) 0.051(2) -0.0050(17) 0.0262(18) 0.0025(16)
O13 0.0186(17) 0.0126(17) 0.0199(18) 0.0028(14) 0.0060(15) -0.0019(14)
O14 0.0147(17) 0.0187(19) 0.0219(19) 0.0016(15) 0.0035(15) -0.0018(14)
C13 0.017(2) 0.012(2) 0.023(3) -0.003(2) 0.003(2) -0.0002(19)
C14 0.019(3) 0.024(3) 0.024(3) 0.000(2) 0.006(2) -0.001(2)
F19 0.046(2) 0.028(2) 0.065(3) 0.0082(19) 0.039(2) 0.0145(17)
F20 0.0320(19) 0.035(2) 0.036(2) 0.0110(16) 0.0149(16) 0.0021(16)
F21 0.036(2) 0.071(3) 0.033(2) -0.010(2) 0.0130(17) -0.031(2)
O15 0.0161(17) 0.0194(19) 0.0183(18) -0.0007(15) 0.0029(14) 0.0010(15)
O16 0.0160(17) 0.0168(19) 0.0235(19) 0.0002(15) 0.0041(15) -0.0030(15)
C15 0.017(2) 0.010(2) 0.027(3) -0.003(2) 0.007(2) 0.0010(19)
C16 0.020(3) 0.027(3) 0.026(3) -0.004(2) 0.008(2) -0.002(2)
F22 0.034(2) 0.073(3) 0.040(2) -0.010(2) 0.0106(18) -0.037(2)
F23 0.0334(19) 0.029(2) 0.049(2) 0.0140(17) 0.0205(17) 0.0028(16)
F24 0.041(2) 0.034(2) 0.064(3) -0.002(2) 0.033(2) 0.0105(18)
O17 0.0240(19) 0.021(2) 0.0184(19) 0.0015(15) 0.0016(15) -0.0018(16)
C17 0.026(3) 0.022(3) 0.018(3) 0.000(2) 0.008(2) 0.000(2)
C18 0.044(4) 0.031(3) 0.025(3) 0.004(3) 0.000(3) -0.003(3)
C19 0.023(3) 0.042(4) 0.027(3) 0.010(3) -0.003(2) 0.000(3)
O18 0.0200(18) 0.024(2) 0.0181(19) -0.0007(15) -0.0010(15) 0.0007(16)
C20 0.012(2) 0.032(3) 0.020(3) 0.000(2) 0.004(2) 0.003(2)
C21 0.031(3) 0.024(3) 0.031(3) 0.006(2) -0.002(3) 0.001(3)
C22 0.032(3) 0.040(4) 0.024(3) 0.009(3) -0.005(3) -0.005(3)

loop_
_atom_type_symbol
_atom_type_description
_atom_type_scat_dispersion_real
_atom_type_scat_dispersion_imag
_atom_type_scat_source
C C 0.0033 0.0016 'International Tables Vol C Tables 4.2.6.8 and 6.1.1.4'
H H 0.0000 0.0000 'International Tables Vol C Tables 4.2.6.8 and 6.1.1.4'
O O 0.0106 0.0060 'International Tables Vol C Tables 4.2.6.8 and 6.1.1.4'
F F 0.0171 0.0103 'International Tables Vol C Tables 4.2.6.8 and 6.1.1.4'
Rh Rh -1.1178 0.9187 'International Tables Vol C Tables 4.2.6.8 and 6.1.1.4'

loop_
_geom_angle_atom_site_label_1
_geom_angle_atom_site_label_2
_geom_angle_atom_site_label_3
_geom_angle
_geom_angle_site_symmetry_1
_geom_angle_site_symmetry_3
_geom_angle_publ_flag
O5 Rh1 O1 90.44(15) . . y
O5 Rh1 O7 176.24(15) . . y
O1 Rh1 O7 89.15(15) . . y
O5 Rh1 O3 89.15(15) . . y
O1 Rh1 O3 175.66(14) . . y
O7 Rh1 O3 90.98(15) . . y
O5 Rh1 O17 86.29(14) . . y
O1 Rh1 O17 89.49(14) . . y
O7 Rh1 O17 97.44(14) . . y
O3 Rh1 O17 94.79(14) . . y
O5 Rh1 Rh2 88.13(10) . . y
O1 Rh1 Rh2 88.73(10) . . y
O7 Rh1 Rh2 88.13(10) . . y
O3 Rh1 Rh2 86.94(10) . . y
O17 Rh1 Rh2 174.13(10) . . y
O2 Rh2 O6 92.22(15) . . y
O2 Rh2 O8 88.41(15) . . y
O6 Rh2 O8 176.19(14) . . y
O2 Rh2 O4 176.71(14) . . y
O6 Rh2 O4 87.24(14) . . y
O8 Rh2 O4 91.91(14) . . y
O2 Rh2 O11 101.42(13) . . y
O6 Rh2 O11 88.88(13) . . y
O8 Rh2 O11 94.68(13) . . y
O4 Rh2 O11 81.82(13) . . y
O2 Rh2 Rh1 87.65(10) . . y
O6 Rh2 Rh1 88.16(10) . . y
O8 Rh2 Rh1 88.11(10) . . y
O4 Rh2 Rh1 89.09(10) . . y
O11 Rh2 Rh1 170.57(9) . . y
O13 Rh3 O9 91.45(15) . . y
O13 Rh3 O15 176.43(14) . . y
O9 Rh3 O15 88.83(15) . . y
O13 Rh3 O11 89.29(14) . . y
O9 Rh3 O11 175.83(14) . . y
O15 Rh3 O11 90.17(14) . . y
O13 Rh3 Rh4 88.90(10) . . y
O9 Rh3 Rh4 87.50(10) . . y
O15 Rh3 Rh4 87.56(10) . . y
O11 Rh3 Rh4 88.41(10) . . y
O13 Rh3 O4 81.25(13) . . y
O9 Rh3 O4 106.03(13) . . y
O15 Rh3 O4 102.09(13) . . y
O11 Rh3 O4 78.14(13) . . y
Rh4 Rh3 O4 163.36(8) . . y
O10 Rh4 O16 89.08(15) . . y
O10 Rh4 O14 91.12(15) . . y
O16 Rh4 O14 176.04(14) . . y
O10 Rh4 O12 175.93(14) . . y
O16 Rh4 O12 89.27(15) . . y
O14 Rh4 O12 90.27(15) . . y
O10 Rh4 O18 85.83(14) . . y
O16 Rh4 O18 94.62(14) . . y
O14 Rh4 O18 89.33(14) . . y
O12 Rh4 O18 98.01(14) . . y
O10 Rh4 Rh3 88.59(10) . . y
O16 Rh4 Rh3 88.52(10) . . y
O14 Rh4 Rh3 87.53(10) . . y
O12 Rh4 Rh3 87.64(10) . . y
O18 Rh4 Rh3 173.55(10) . . y
C1 O1 Rh1 116.0(3) . . n
C1 O2 Rh2 117.8(3) . . n
O2 C1 O1 129.6(5) . . n
O2 C1 C2 114.9(5) . . n
O1 C1 C2 115.4(5) . . n
F2 C2 F3 107.7(5) . . n
F2 C2 F1 108.0(5) . . n
F3 C2 F1 108.2(4) . . n
F2 C2 C1 111.4(4) . . n
F3 C2 C1 108.9(4) . . n
F1 C2 C1 112.5(4) . . n
C3 O3 Rh1 118.8(3) . . n
C3 O4 Rh2 115.9(3) . . n
C3 O4 Rh3 146.4(3) . . n
Rh2 O4 Rh3 97.54(13) . . y
O3 C3 O4 128.9(5) . . n
O3 C3 C4 115.0(4) . . n
O4 C3 C4 116.1(4) . . n
F6 C4 F5 108.6(4) . . n
F6 C4 F4 108.5(4) . . n
F5 C4 F4 107.0(4) . . n
F6 C4 C3 112.9(4) . . n
F5 C4 C3 108.8(4) . . n
F4 C4 C3 110.9(4) . . n
C5 O5 Rh1 117.7(3) . . n
C5 O6 Rh2 116.9(3) . . n
O5 C5 O6 129.0(5) . . n
O5 C5 C6 116.8(5) . . n
O6 C5 C6 114.3(5) . . n
F8 C6 F7 108.7(5) . . n
F8 C6 F9 107.8(5) . . n
F7 C6 F9 108.0(4) . . n
F8 C6 C5 111.4(4) . . n
F7 C6 C5 111.6(5) . . n
F9 C6 C5 109.2(4) . . n
C7 O7 Rh1 117.0(3) . . n
C7 O8 Rh2 116.9(3) . . n
O8 C7 O7 129.6(5) . . n
O8 C7 C8 116.6(5) . . n
O7 C7 C8 113.8(5) . . n
F12 C8 F10 107.9(5) . . n
F12 C8 F11 108.5(5) . . n
F10 C8 F11 107.7(5) . . n
F12 C8 C7 112.2(5) . . n
F10 C8 C7 109.2(5) . . n
F11 C8 C7 111.2(5) . . n
C9 O9 Rh3 117.3(3) . . n
C9 O10 Rh4 117.0(3) . . n
O10 C9 O9 129.4(5) . . n
O10 C9 C10 115.6(5) . . n
O9 C9 C10 115.0(4) . . n
F14 C10 F15 107.5(5) . . n
F14 C10 F13 107.4(5) . . n
F15 C10 F13 107.3(5) . . n
F14 C10 C9 112.2(4) . . n
F15 C10 C9 109.4(4) . . n
F13 C10 C9 112.7(4) . . n
C11 O11 Rh3 116.6(3) . . n
C11 O11 Rh2 140.6(3) . . n
Rh3 O11 Rh2 102.41(14) . . y
C11 O12 Rh4 118.6(3) . . n
O12 C11 O11 128.4(5) . . n
O12 C11 C12 117.1(4) . . n
O11 C11 C12 114.6(4) . . n
F18 C12 F17 108.3(4) . . n
F18 C12 F16 109.7(5) . . n
F17 C12 F16 106.5(4) . . n
F18 C12 C11 110.1(4) . . n
F17 C12 C11 111.1(4) . . n
F16 C12 C11 111.1(4) . . n
C13 O13 Rh3 116.6(3) . . n
C13 O14 Rh4 117.5(3) . . n
O14 C13 O13 129.2(5) . . n
O14 C13 C14 115.0(4) . . n
O13 C13 C14 115.7(5) . . n
F20 C14 F21 107.6(5) . . n
F20 C14 F19 108.2(5) . . n
F21 C14 F19 108.4(5) . . n
F20 C14 C13 112.0(4) . . n
F21 C14 C13 111.7(4) . . n
F19 C14 C13 108.9(4) . . n
C15 O15 Rh3 117.7(3) . . n
C15 O16 Rh4 116.8(3) . . n
O15 C15 O16 129.2(5) . . n
O15 C15 C16 116.3(4) . . n
O16 C15 C16 114.5(5) . . n
F22 C16 F23 107.8(5) . . n
F22 C16 F24 107.9(5) . . n
F23 C16 F24 107.5(5) . . n
F22 C16 C15 112.1(5) . . n
F23 C16 C15 112.0(4) . . n
F24 C16 C15 109.3(5) . . n
C17 O17 Rh1 132.5(4) . . n
O17 C17 C19 120.0(5) . . n
O17 C17 C18 121.3(5) . . n
C19 C17 C18 118.7(5) . . n
C20 O18 Rh4 131.3(4) . . n
O18 C20 C21 122.9(5) . . n
O18 C20 C22 119.5(5) . . n
C21 C20 C22 117.6(5) . . n

loop_
_geom_bond_atom_site_label_1
_geom_bond_atom_site_label_2
_geom_bond_distance
_geom_bond_site_symmetry_2
_geom_bond_publ_flag
Rh1 O5 2.027(4) . y
Rh1 O1 2.035(4) . y
Rh1 O7 2.036(4) . y
Rh1 O3 2.047(4) . y
Rh1 O17 2.199(4) . y
Rh1 Rh2 2.3965(6) . y
Rh2 O2 2.023(4) . y
Rh2 O6 2.035(4) . y
Rh2 O8 2.043(4) . y
Rh2 O4 2.059(4) . y
Rh2 O11 2.374(4) . y
Rh3 O13 2.018(3) . y
Rh3 O9 2.036(4) . y
Rh3 O15 2.039(4) . y
Rh3 O11 2.060(4) . y
Rh3 Rh4 2.3988(5) . y
Rh3 O4 2.525(4) . y
Rh4 O10 2.021(4) . y
Rh4 O16 2.031(4) . y
Rh4 O14 2.031(4) . y
Rh4 O12 2.044(4) . y
Rh4 O18 2.192(4) . y
O1 C1 1.257(6) . n
O2 C1 1.255(6) . n
C1 C2 1.538(7) . n
C2 F2 1.321(6) . n
C2 F3 1.325(6) . n
C2 F1 1.326(6) . n
O3 C3 1.250(6) . n
O4 C3 1.254(6) . n
C3 C4 1.536(7) . n
C4 F6 1.314(6) . n
C4 F5 1.336(6) . n
C4 F4 1.342(6) . n
O5 C5 1.247(6) . n
O6 C5 1.264(6) . n
C5 C6 1.532(7) . n
C6 F8 1.319(6) . n
C6 F7 1.319(7) . n
C6 F9 1.337(6) . n
O7 C7 1.260(6) . n
O8 C7 1.243(6) . n
C7 C8 1.553(7) . n
C8 F12 1.309(7) . n
C8 F10 1.319(7) . n
C8 F11 1.321(7) . n
O9 C9 1.255(6) . n
O10 C9 1.249(6) . n
C9 C10 1.528(7) . n
C10 F14 1.316(6) . n
C10 F15 1.318(6) . n
C10 F13 1.320(7) . n
O11 C11 1.262(6) . n
O12 C11 1.251(6) . n
C11 C12 1.545(7) . n
C12 F18 1.311(6) . n
C12 F17 1.323(6) . n
C12 F16 1.338(6) . n
O13 C13 1.259(6) . n
O14 C13 1.259(6) . n
C13 C14 1.537(7) . n
C14 F20 1.316(6) . n
C14 F21 1.318(6) . n
C14 F19 1.320(6) . n
O15 C15 1.245(6) . n
O16 C15 1.259(6) . n
C15 C16 1.536(7) . n
C16 F22 1.313(7) . n
C16 F23 1.323(7) . n
C16 F24 1.328(7) . n
O17 C17 1.239(6) . n
C17 C19 1.477(8) . n
C17 C18 1.478(8) . n
O18 C20 1.229(7) . n
C20 C21 1.477(8) . n
C20 C22 1.502(8) . n
